data_2101036
loop_
_publ_author_name
'Chen, J.'
'Pokkuluri, P. R.'
'Scheffer, J. R.'
'Trotter, J.'

_publ_section_title
;
 Crystal structure correlations in the photochemistry of dimethyl
 9-chloromethyl-9,10-dihydro-9,10-ethenoanthracene-11,12-dicarboxylate
;
_journal_issue 5
_journal_name_full 'Acta Crystallographica Section B'
_journal_page_first 905
_journal_page_last 909
_journal_paper_doi 10.1107/S0108768193004641
_journal_volume 49
_journal_year 1993
_chemical_formula_sum 'C21 H17 Cl O4'
_chemical_formula_weight 368.82
_space_group_IT_number 2
_space_group_name_Hall '-P 1'
_space_group_name_H-M_alt 'P -1'
_symmetry_cell_setting triclinic
_symmetry_space_group_name_Hall '-P 1'
_symmetry_space_group_name_H-M 'P -1'
_cell_angle_alpha 98.13(2)
_cell_angle_beta 91.78(2)
_cell_angle_gamma 99.540(10)
_cell_formula_units_Z 4
_cell_length_a 13.8930(10)
_cell_length_b 15.968(2)
_cell_length_c 8.191(2)
_cell_volume 1771.2(5)
_diffrn_radiation_type Cu
_diffrn_radiation_wavelength 1.54184
_exptl_absorpt_coefficient_mu 2.12
_exptl_crystal_density_diffrn 1.383
_exptl_crystal_F_000 768
_cod_data_source_file hh0634.cif
_cod_data_source_block hh0634b
_cod_original_cell_volume 1771.2(4)
_cod_database_code 2101036

loop_
_space_group_symop_id
_space_group_symop_operation_xyz
1 x,y,z
2 -x,-y,-z

loop_
_atom_site_label
_atom_site_fract_x
_atom_site_fract_y
_atom_site_fract_z
Cl .24007(4) .15552(4) .48086(8)
O(1) .39900(10) .29640(10) 1.0107(2)
O(2) .55150(10) .36830(10) 1.0232(2)
O(3) .33410(10) .10210(10) .8312(2)
O(4) .49380(10) .14700(10) .8892(2)
C(1) .4312(2) .45160(10) .6883(3)
C(2) .3641(2) .4924(2) .6157(4)
C(3) .2764(2) .4468(2) .5447(3)
C(4A) .31810(10) .31840(10) .6217(2)
C(4) .2519(2) .3596(2) .5477(3)
C(5) .4518(2) .1051(2) .4405(3)
C(6) .5173(2) .0888(2) .3209(4)
C(7) .6006(2) .1480(2) .3084(4)
C(8A) .55710(10) .24000(10) .5387(3)
C(8) .6224(2) .2223(2) .4173(4)
C(9A) .40760(10) .36380(10) .6889(3)
C(9) .56810(10) .31260(10) .6724(3)
C(10A) .47120(10) .18310(10) .5463(3)
C(10) .30720(10) .22710(10) .6503(3)
C(11) .47160(10) .30610(10) .7566(2)
C(12) .41260(10) .21240(10) .6912(2)
C(13) .4816(2) .32750(10) .9445(3)
C(14) .4019(3) .3047(3) 1.1891(4)
C(15) .41930(10) .15130(10) .8167(3)
C(16) .3320(3) .0466(2) .9571(5)
C(17) .6470(2) .3729(2) .7092(4)
Cl' .11426(5) .14935(5) .97090(10)
O(1') .00260(10) .27740(10) 1.4910(2)
O(2') -.1206(2) .3506(2) 1.4926(3)
O(3') -.14680(10) .12930(10) 1.3354(3)
O(4') -.00710(10) .08150(10) 1.2928(2)
C(1') .0306(2) .4406(2) 1.1841(4)
C(2') .1123(2) .4848(2) 1.1205(4)
C(3') .1820(2) .4421(2) 1.0507(4)
C(4') .1743(2) .3543(2) 1.0470(3)
C(4A') .09400(10) .31030(10) 1.1129(3)
C(5') -.1177(2) .0932(2) .9067(4)
C(6') -.1955(3) .0729(2) .7892(4)
C(7') -.2625(2) .1267(2) .7802(5)
C(8') -.2553(2) .2013(2) .8874(4)
C(8A') -.17740(10) .22340(10) 1.0060(3)
C(9') -.15920(10) .29620(10) 1.1380(3)
C(9A') .02150(10) .35290(10) 1.1764(3)
C(10') .0729(2) .21800(10) 1.1352(3)
C(10A') -.10810(10) .17010(10) 1.0133(3)
C(11') -.06380(10) .29150(10) 1.2316(3)
C(12') -.03770(10) .20010(10) 1.1637(3)
C(13') -.0667(2) .3097(2) 1.4176(3)
C(14') .0046(4) .2859(4) 1.6706(4)
C(15') -.0649(2) .1331(2) 1.2774(4)
C(16') -.1772(5) .0517(4) 1.3956(8)
C(17') -.2135(2) .3574(2) 1.1692(4)
C(16'') -.0445(5) .0153(5) 1.3980(10)
H(1) .496(2) .483(2) .737(3)
H(2) .381(2) .554(2) .610(4)
H(3) .232(2) .475(2) .492(4)
H(4) .193(2) .331(2) .499(3)
H(5) .390(2) .062(2) .450(3)
H(6) .498(2) .034(2) .235(4)
H(7) .644(3) .137(3) .236(5)
H(8) .675(2) .257(2) .419(4)
H(10) .263(2) .2180(10) .746(3)
H(14B) .408(3) .362(3) 1.244(6)
H(14C) .458(3) .281(3) 1.233(5)
H(14A) .340(3) .268(2) 1.212(5)
H(16A) .331(3) .080(3) 1.057(5)
H(16B) .276(3) .008(3) .942(5)
H(16C) .392(3) .014(2) .950(5)
H(17A) .645(2) .417(2) .797(4)
H(17B) .708(2) .371(2) .644(3)
H(1') -.018(2) .471(2) 1.229(4)
H(2') .122(2) .551(2) 1.119(4)
H(3') .242(2) .473(2) 1.006(4)
H(4') .219(2) .326(2) 1.008(4)
H(5') -.065(2) .053(2) .926(4)
H(6') -.200(2) .019(2) .716(4)
H(7') -.320(2) .108(2) .706(4)
H(8') -.302(2) .240(2) .886(4)
H(10') .111(2) .208(2) 1.230(3)
H(14B') .049(4) .240(3) 1.696(6)
H(14C') -.051(3) .272(3) 1.707(5)
H(14A') .046(5) .336(4) 1.697(8)
H(17B') -.194(2) .405(2) 1.260(4)
H(17A') -.270(2) .353(2) 1.102(4)
H(16A') -.2398 .0517 1.4391
H(16B') -.1807 .0052 1.3082
H(16C') -.1317 .0457 1.4803
H(16A'') -.0544 .0428 1.5051
H(16B'') -.1047 -.0172 1.3496
H(16C'') .0018 -.0217 1.4055

loop_
_geom_angle_atom_site_label_1
_geom_angle_atom_site_label_2
_geom_angle_atom_site_label_3
_geom_angle
C(13) O(1) C(14) 116.2(2)
C(15) O(3) C(16) 116.1(2)
C(2) C(1) C(9A) 118.5(2)
C(1) C(2) C(3) 120.9(2)
C(2) C(3) C(4) 120.8(2)
C(4) C(4A) C(9A) 120.5(2)
C(4) C(4A) C(10) 129.2(2)
C(9A) C(4A) C(10) 110.2(2)
C(3) C(4) C(4A) 118.7(2)
C(6) C(5) C(10A) 118.3(2)
C(5) C(6) C(7) 120.8(3)
C(6) C(7) C(8) 121.0(3)
C(8) C(8A) C(9) 128.2(2)
C(8) C(8A) C(10A) 120.1(2)
C(9) C(8A) C(10A) 111.6(2)
C(7) C(8) C(8A) 119.0(3)
C(1) C(9A) C(4A) 120.6(2)
C(1) C(9A) C(11) 127.0(2)
C(4A) C(9A) C(11) 112.4(2)
C(8A) C(9) C(11) 106.6(2)
C(8A) C(9) C(17) 125.9(2)
C(11) C(9) C(17) 127.4(2)
C(5) C(10A) C(8A) 120.5(2)
C(5) C(10A) C(12) 127.2(2)
C(8A) C(10A) C(12) 111.8(2)
Cl C(10) C(4A) 111.50(10)
Cl C(10) C(12) 116.40(10)
C(4A) C(10) C(12) 105.30(10)
C(9A) C(11) C(9) 110.2(2)
C(9A) C(11) C(12) 102.40(10)
C(9A) C(11) C(13) 109.1(2)
C(9) C(11) C(12) 106.1(2)
C(9) C(11) C(13) 114.7(2)
C(12) C(11) C(13) 113.6(2)
C(10A) C(12) C(10) 117.1(2)
C(10A) C(12) C(11) 102.00(10)
C(10A) C(12) C(15) 106.7(2)
C(10) C(12) C(11) 104.30(10)
C(10) C(12) C(15) 114.5(2)
C(11) C(12) C(15) 111.6(2)
O(1) C(13) O(2) 123.8(2)
O(1) C(13) C(11) 110.6(2)
O(2) C(13) C(11) 125.6(2)
O(3) C(15) O(4) 124.4(2)
O(3) C(15) C(12) 112.3(2)
O(4) C(15) C(12) 123.3(2)
C(13') O(1') C(14') 116.8(3)
C(15') O(3') C(16') 112.3(3)
C(15') O(4') C(16') 113.0(3)
C(2') C(1') C(9A') 118.6(3)
C(1') C(2') C(3') 120.8(3)
C(2') C(3') C(4') 120.6(2)
C(3') C(4') C(4A') 118.7(2)
C(4') C(4A') C(9A') 120.5(2)
C(4') C(4A') C(10') 128.9(2)
C(9A') C(4A') C(10') 110.5(2)
C(6') C(5') C(10A') 118.4(3)
C(5') C(6') C(7') 121.1(3)
C(6') C(7') C(8') 121.0(3)
C(7') C(8') C(8A') 119.0(3)
C(8') C(8A') C(9') 128.1(2)
C(8') C(8A') C(10A') 120.3(2)
C(9') C(8A') C(10A') 111.5(2)
C(8A') C(9') C(11') 107.2(2)
C(8A') C(9') C(17') 126.7(2)
C(11') C(9') C(17') 126.0(2)
C(1') C(9A') C(4A') 120.5(2)
C(4A') C(9A') C(11') 112.1(2)
Cl' C(10') C(4A') 112.5(2)
Cl' C(10') C(12') 116.3(2)
C(4A') C(10') C(12') 104.9(2)
C(5') C(10A') C(8A') 120.2(2)
C(5') C(10A') C(12') 127.5(2)
C(8A') C(10A') C(12') 111.5(2)
C(9') C(11') C(9A') 110.8(2)
C(9') C(11') C(12') 105.6(2)
C(9') C(11') C(13') 114.3(2)
C(9A') C(11') C(12') 102.1(2)
C(9A') C(11') C(13') 109.0(2)
C(12') C(11') C(13') 114.4(2)
C(10') C(12') C(10A') 117.9(2)
C(10') C(12') C(11') 104.8(2)
C(10') C(12') C(15') 113.3(2)
C(10A') C(12') C(11') 102.6(2)
C(10A') C(12') C(15') 104.4(2)
C(11') C(12') C(15') 113.6(2)
O(1') C(13') O(2') 123.1(2)
O(1') C(13') C(11') 110.9(2)
O(2') C(13') C(11') 125.9(2)
O(3') C(15') O(4') 125.2(2)
O(3') C(15') C(12') 116.7(2)
O(4') C(15') C(12') 117.8(3)

loop_
_geom_bond_atom_site_label_1
_geom_bond_atom_site_label_2
_geom_bond_distance
Cl C(10) 1.795(2)
O(1) C(13) 1.335(3)
O(1) C(14) 1.447(3)
O(2) C(13) 1.190(3)
O(3) C(15) 1.327(2)
O(3) C(16) 1.450(3)
O(4) C(15) 1.193(3)
C(1) C(2) 1.386(3)
C(1) C(9A) 1.387(3)
C(2) C(3) 1.377(4)
C(3) C(4) 1.382(3)
C(4A) C(4) 1.387(3)
C(4A) C(9A) 1.385(3)
C(4A) C(10) 1.493(3)
C(5) C(6) 1.384(4)
C(5) C(10A) 1.394(3)
C(6) C(7) 1.384(5)
C(7) C(8) 1.364(5)
C(8A) C(8) 1.398(3)
C(8A) C(9) 1.462(3)
C(8A) C(10A) 1.384(3)
Cl' C(10') 1.784(2)
O(1') C(13') 1.330(3)
O(1') C(14') 1.457(4)
O(2') C(13') 1.201(3)
O(3') C(15') 1.242(3)
O(3') C(16') 1.403(7)
O(4') C(15') 1.258(3)
O(4') C(16'') 1.492(7)
C(1') C(2') 1.389(4)
C(1') C(9A') 1.379(3)
C(2') C(3') 1.368(4)
C(3') C(4') 1.385(4)
C(4') C(4A') 1.383(3)
C(4A') C(9A') 1.381(3)
C(4A') C(10') 1.493(3)
C(5') C(6') 1.390(4)
C(5') C(10A') 1.387(3)
C(6') C(7') 1.375(5)
C(7') C(8') 1.363(5)
C(8') C(8A') 1.396(3)
C(8A') C(9') 1.454(3)
C(8A') C(10A') 1.392(3)
C(9) C(11) 1.522(3)
C(9) C(17) 1.330(3)
C(9A) C(11) 1.526(3)
C(10A) C(12) 1.523(3)
C(10) C(12) 1.554(3)
C(11) C(12) 1.593(3)
C(11) C(13) 1.526(3)
C(12) C(15) 1.526(3)
C(9') C(11') 1.529(3)
C(9') C(17') 1.333(3)
C(9A') C(11') 1.530(3)
C(10') C(12') 1.546(3)
C(10A') C(12') 1.519(3)
C(11') C(12') 1.590(3)
C(11') C(13') 1.514(3)
C(12') C(15') 1.525(3)
